data_2238396
loop_
_publ_author_name
'Yang, Ming'
'Jin, Chengzhi'
'Zhou, Xiaodong'
'Jin, Longfei'

_publ_section_title
;
 2-Hydroxy-<i>N</i>'-methyl-5-nitrobenzohydrazide
;
_journal_coeditor_code LH5633
_journal_issue 8
_journal_name_full 'Acta Crystallographica Section E'
_journal_page_first o1305
_journal_paper_doi 10.1107/S1600536813019776
_journal_volume 69
_journal_year 2013
_chemical_formula_iupac 'C8 H9 N3 O4'
_chemical_formula_moiety 'C8 H9 N3 O4'
_chemical_formula_sum 'C8 H9 N3 O4'
_chemical_formula_weight 211.18
_chemical_name_common <i>N</i>-Methyl-5-nitrosalicylhydrazide
_chemical_name_systematic
;
2-Hydroxy-<i>N</i>'-methyl-5-nitrobenzohydrazide
;
_space_group_IT_number 14
_symmetry_cell_setting monoclinic
_symmetry_space_group_name_Hall '-P 2yn'
_symmetry_space_group_name_H-M 'P 1 21/n 1'
_atom_sites_solution_hydrogens geom
_atom_sites_solution_primary direct
_atom_sites_solution_secondary difmap
_audit_creation_method SHELXL97
_cell_angle_alpha 90.00
_cell_angle_beta 95.25(3)
_cell_angle_gamma 90.00
_cell_formula_units_Z 8
_cell_length_a 7.3818(15)
_cell_length_b 13.106(3)
_cell_length_c 18.719(4)
_cell_measurement_reflns_used 1664
_cell_measurement_temperature 293(2)
_cell_measurement_theta_max 21.75
_cell_measurement_theta_min 2.88
_cell_volume 1803.4(7)
_computing_cell_refinement 'SAINT (Bruker, 2001)'
_computing_data_collection 'SMART (Bruker, 2001)'
_computing_data_reduction 'SAINT (Bruker, 2001)'
_computing_molecular_graphics 'SHELXTL (Sheldrick, 2008)'
_computing_publication_material
;
SHELXTL (Sheldrick, 2008) and PLATON (Spek, 2009)
;
_computing_structure_refinement 'SHELXL97 (Sheldrick, 2008)'
_computing_structure_solution 'SHELXS97 (Sheldrick, 2008)'
_diffrn_ambient_temperature 293(2)
_diffrn_measured_fraction_theta_full 0.998
_diffrn_measured_fraction_theta_max 0.998
_diffrn_measurement_device_type 'Bruker SMART CCD'
_diffrn_measurement_method '\f and \w scans'
_diffrn_radiation_monochromator graphite
_diffrn_radiation_source 'fine-focus sealed tube'
_diffrn_radiation_type MoK\a
_diffrn_radiation_wavelength 0.71073
_diffrn_reflns_av_R_equivalents 0.0437
_diffrn_reflns_av_sigmaI/netI 0.0502
_diffrn_reflns_limit_h_max 9
_diffrn_reflns_limit_h_min -9
_diffrn_reflns_limit_k_max 16
_diffrn_reflns_limit_k_min -15
_diffrn_reflns_limit_l_max 16
_diffrn_reflns_limit_l_min -23
_diffrn_reflns_number 11293
_diffrn_reflns_theta_full 26.00
_diffrn_reflns_theta_max 26.00
_diffrn_reflns_theta_min 1.90
_exptl_absorpt_coefficient_mu 0.127
_exptl_absorpt_correction_T_max 0.9874
_exptl_absorpt_correction_T_min 0.9677
_exptl_absorpt_correction_type multi-scan
_exptl_absorpt_process_details '(SADABS; Sheldrick, 1996)'
_exptl_crystal_colour yellow
_exptl_crystal_density_diffrn 1.556
_exptl_crystal_density_method 'not measured'
_exptl_crystal_description block
_exptl_crystal_F_000 880
_exptl_crystal_size_max 0.26
_exptl_crystal_size_mid 0.20
_exptl_crystal_size_min 0.10
_refine_diff_density_max 0.224
_refine_diff_density_min -0.182
_refine_ls_extinction_method none
_refine_ls_goodness_of_fit_ref 1.061
_refine_ls_hydrogen_treatment mixed
_refine_ls_matrix_type full
_refine_ls_number_parameters 291
_refine_ls_number_reflns 3536
_refine_ls_number_restraints 5
_refine_ls_restrained_S_all 1.061
_refine_ls_R_factor_all 0.0946
_refine_ls_R_factor_gt 0.0583
_refine_ls_shift/su_max 0.026
_refine_ls_shift/su_mean 0.001
_refine_ls_structure_factor_coef Fsqd
_refine_ls_weighting_details 'calc w = 1/[\s^2^(Fo^2^)+(0.0565P)^2^+0.5317P] where P=(Fo^2^+2Fc^2^)/3'
_refine_ls_weighting_scheme calc
_refine_ls_wR_factor_gt 0.1245
_refine_ls_wR_factor_ref 0.1419
_reflns_number_gt 2356
_reflns_number_total 3536
_reflns_threshold_expression I>2\s(I)
_cod_data_source_file lh5633.cif
_cod_data_source_block I
_cod_original_cell_volume 1803.4(6)
_cod_original_sg_symbol_H-M 'P 21/n'
_cod_database_code 2238396
_cod_database_fobs_code 2238396

loop_
_symmetry_equiv_pos_as_xyz
'x, y, z'
'-x+1/2, y+1/2, -z+1/2'
'-x, -y, -z'
'x-1/2, -y-1/2, z-1/2'

loop_
_atom_site_type_symbol
_atom_site_label
_atom_site_fract_x
_atom_site_fract_y
_atom_site_fract_z
_atom_site_U_iso_or_equiv
_atom_site_adp_type
_atom_site_calc_flag
_atom_site_refinement_flags
_atom_site_occupancy
_atom_site_symmetry_multiplicity
C C1 0.5851(3) 0.42908(18) 0.18014(13) 0.0339(6) Uani d . 1 1
C C2 0.5537(4) 0.53339(19) 0.15979(15) 0.0422(7) Uani d . 1 1
C C3 0.5864(4) 0.6078(2) 0.21338(15) 0.0472(7) Uani d . 1 1
H H3 0.5608 0.6757 0.2021 0.057 Uiso calc R 1 1
C C4 0.6544(4) 0.5839(2) 0.28124(15) 0.0445(7) Uani d . 1 1
H H4 0.6754 0.6347 0.3157 0.053 Uiso calc R 1 1
C C5 0.6921(3) 0.4822(2) 0.29859(14) 0.0377(6) Uani d . 1 1
C C6 0.6547(3) 0.40610(19) 0.24911(13) 0.0358(6) Uani d . 1 1
H H6 0.6766 0.3385 0.2622 0.043 Uiso calc R 1 1
C C7 0.5512(3) 0.34258(18) 0.12929(13) 0.0336(6) Uani d . 1 1
C C8 0.6571(4) 0.2470(2) -0.00925(16) 0.0549(8) Uani d . 1 1
H H8A 0.7340 0.3000 -0.0249 0.082 Uiso calc R 1 1
H H8B 0.6334 0.1979 -0.0471 0.082 Uiso calc R 1 1
H H8C 0.7167 0.2139 0.0322 0.082 Uiso calc R 1 1
C C9 0.3376(3) -0.01241(18) 0.22768(14) 0.0341(6) Uani d . 1 1
C C10 0.3287(4) -0.1136(2) 0.25337(15) 0.0427(7) Uani d . 1 1
C C11 0.3917(4) -0.1365(2) 0.32380(17) 0.0559(8) Uani d . 1 1
H H11 0.3873 -0.2034 0.3400 0.067 Uiso calc R 1 1
C C12 0.4595(4) -0.0621(2) 0.36920(17) 0.0557(8) Uani d . 1 1
H H12 0.5013 -0.0778 0.4163 0.067 Uiso calc R 1 1
C C13 0.4657(4) 0.0376(2) 0.34444(14) 0.0421(7) Uani d . 1 1
C C14 0.4053(3) 0.06248(19) 0.27498(14) 0.0382(6) Uani d . 1 1
H H14 0.4099 0.1299 0.2597 0.046 Uiso calc R 1 1
C C15 0.2762(3) 0.00751(19) 0.15166(14) 0.0363(6) Uani d . 1 1
C C16 0.0855(4) 0.1430(2) 0.03122(17) 0.0601(9) Uani d . 1 1
H H16A 0.0122 0.0904 0.0497 0.090 Uiso calc R 1 1
H H16B 0.0630 0.1455 -0.0201 0.090 Uiso calc R 1 1
H H16C 0.0550 0.2076 0.0511 0.090 Uiso calc R 1 1
N N1 0.5069(3) 0.37013(16) 0.06155(12) 0.0432(6) Uani d D 1 1
H H1 0.489(4) 0.4367(15) 0.0517(16) 0.072 Uiso d D 1 1
N N2 0.4833(3) 0.29164(17) 0.00913(12) 0.0400(5) Uani d D 1 1
H H2A 0.420(4) 0.321(2) -0.0313(12) 0.072 Uiso d D 1 1
H H2B 0.409(4) 0.233(2) 0.0275(16) 0.072 Uiso d . 1 1
N N3 0.7769(3) 0.45572(19) 0.36861(12) 0.0463(6) Uani d . 1 1
N N4 0.3109(3) 0.09987(16) 0.12471(12) 0.0422(6) Uani d D 1 1
H H4A 0.393(3) 0.143(2) 0.1470(15) 0.072 Uiso d D 1 1
N N5 0.2755(3) 0.12117(16) 0.05067(12) 0.0421(6) Uani d D 1 1
H H5A 0.306(4) 0.0673(17) 0.0315(16) 0.072 Uiso d D 1 1
N N6 0.5389(3) 0.1169(2) 0.39330(13) 0.0570(7) Uani d . 1 1
O O1 0.4975(3) 0.55896(14) 0.09395(10) 0.0593(6) Uani d . 1 1
O O2 0.5657(3) 0.25254(12) 0.14945(10) 0.0452(5) Uani d . 1 1
O O3 0.8350(3) 0.36913(18) 0.37959(11) 0.0684(7) Uani d . 1 1
O O4 0.7919(3) 0.52224(16) 0.41560(11) 0.0664(6) Uani d . 1 1
O O5 0.2604(3) -0.19058(14) 0.21215(12) 0.0598(6) Uani d D 1 1
H H5 0.223(5) -0.159(3) 0.1736(14) 0.090 Uiso d D 1 1
O O6 0.1955(3) -0.05861(14) 0.11305(10) 0.0507(5) Uani d . 1 1
O O7 0.5987(4) 0.0933(2) 0.45398(13) 0.0933(9) Uani d . 1 1
O O8 0.5409(4) 0.20419(19) 0.37205(13) 0.0902(9) Uani d . 1 1

loop_
_atom_site_aniso_label
_atom_site_aniso_U_11
_atom_site_aniso_U_22
_atom_site_aniso_U_33
_atom_site_aniso_U_12
_atom_site_aniso_U_13
_atom_site_aniso_U_23
C1 0.0403(14) 0.0276(13) 0.0339(15) 0.0005(10) 0.0036(11) 0.0025(11)
C2 0.0498(16) 0.0315(15) 0.0446(17) 0.0026(12) 0.0010(13) 0.0023(13)
C3 0.0621(19) 0.0282(15) 0.0507(19) 0.0000(12) 0.0016(15) -0.0019(13)
C4 0.0556(17) 0.0333(15) 0.0443(17) -0.0073(12) 0.0033(14) -0.0107(13)
C5 0.0383(14) 0.0418(15) 0.0327(15) -0.0069(11) 0.0009(11) -0.0009(12)
C6 0.0388(14) 0.0310(14) 0.0373(15) -0.0015(11) 0.0013(12) 0.0036(12)
C7 0.0423(15) 0.0271(14) 0.0309(15) 0.0015(10) 0.0013(11) 0.0042(11)
C8 0.067(2) 0.0474(17) 0.0516(19) 0.0106(15) 0.0131(16) 0.0002(15)
C9 0.0372(14) 0.0276(13) 0.0379(15) 0.0025(10) 0.0056(11) 0.0001(12)
C10 0.0430(15) 0.0366(15) 0.0483(18) -0.0012(12) 0.0033(13) 0.0046(13)
C11 0.064(2) 0.0409(17) 0.062(2) -0.0032(14) 0.0016(16) 0.0222(16)
C12 0.0602(19) 0.060(2) 0.0470(19) 0.0040(15) 0.0020(15) 0.0199(16)
C13 0.0446(16) 0.0467(17) 0.0349(16) 0.0002(12) 0.0030(12) 0.0007(13)
C14 0.0461(15) 0.0346(14) 0.0341(15) 0.0024(11) 0.0046(12) 0.0029(12)
C15 0.0430(15) 0.0285(14) 0.0374(16) 0.0007(11) 0.0030(12) -0.0033(12)
C16 0.067(2) 0.057(2) 0.054(2) -0.0022(16) -0.0081(16) -0.0028(16)
N1 0.0739(16) 0.0235(11) 0.0315(13) 0.0052(11) 0.0010(11) 0.0010(10)
N2 0.0568(15) 0.0314(12) 0.0304(13) 0.0039(10) -0.0032(11) 0.0032(10)
N3 0.0541(15) 0.0462(15) 0.0379(15) -0.0087(12) 0.0004(11) -0.0008(12)
N4 0.0580(15) 0.0364(13) 0.0305(13) -0.0075(10) -0.0048(11) 0.0004(10)
N5 0.0590(15) 0.0362(13) 0.0297(13) -0.0020(11) -0.0023(11) -0.0008(10)
N6 0.0685(17) 0.0639(19) 0.0370(16) -0.0011(14) -0.0036(13) -0.0037(14)
O1 0.1027(17) 0.0323(10) 0.0399(12) 0.0062(10) -0.0102(11) 0.0077(9)
O2 0.0681(13) 0.0256(10) 0.0391(11) -0.0029(8) -0.0099(9) 0.0051(8)
O3 0.0945(17) 0.0608(15) 0.0451(13) 0.0100(13) -0.0185(12) 0.0041(11)
O4 0.0981(17) 0.0579(14) 0.0412(13) -0.0164(12) -0.0037(12) -0.0104(11)
O5 0.0765(15) 0.0308(11) 0.0702(16) -0.0083(10) -0.0033(12) 0.0015(11)
O6 0.0681(13) 0.0373(11) 0.0454(12) -0.0088(9) -0.0029(10) -0.0066(9)
O7 0.131(2) 0.102(2) 0.0402(14) -0.0151(17) -0.0271(14) 0.0047(14)
O8 0.155(3) 0.0508(15) 0.0583(16) -0.0083(15) -0.0239(16) -0.0097(13)

loop_
_atom_type_symbol
_atom_type_description
_atom_type_scat_dispersion_real
_atom_type_scat_dispersion_imag
_atom_type_scat_source
C C 0.0033 0.0016 'International Tables Vol C Tables 4.2.6.8 and 6.1.1.4'
H H 0.0000 0.0000 'International Tables Vol C Tables 4.2.6.8 and 6.1.1.4'
N N 0.0061 0.0033 'International Tables Vol C Tables 4.2.6.8 and 6.1.1.4'
O O 0.0106 0.0060 'International Tables Vol C Tables 4.2.6.8 and 6.1.1.4'

loop_
_geom_angle_atom_site_label_1
_geom_angle_atom_site_label_2
_geom_angle_atom_site_label_3
_geom_angle
C6 C1 C2 119.7(2)
C6 C1 C7 117.3(2)
C2 C1 C7 123.0(2)
O1 C2 C3 121.0(2)
O1 C2 C1 121.7(2)
C3 C2 C1 117.4(2)
C4 C3 C2 122.2(3)
C4 C3 H3 118.9
C2 C3 H3 118.9
C3 C4 C5 119.2(2)
C3 C4 H4 120.4
C5 C4 H4 120.4
C6 C5 C4 121.0(2)
C6 C5 N3 118.8(2)
C4 C5 N3 120.2(2)
C5 C6 C1 120.5(2)
C5 C6 H6 119.7
C1 C6 H6 119.7
O2 C7 N1 123.7(2)
O2 C7 C1 121.7(2)
N1 C7 C1 114.6(2)
N2 C8 H8A 109.5
N2 C8 H8B 109.5
H8A C8 H8B 109.5
N2 C8 H8C 109.5
H8A C8 H8C 109.5
H8B C8 H8C 109.5
C14 C9 C10 118.2(2)
C14 C9 C15 123.5(2)
C10 C9 C15 118.3(2)
O5 C10 C11 117.3(2)
O5 C10 C9 122.5(2)
C11 C10 C9 120.2(3)
C12 C11 C10 120.7(3)
C12 C11 H11 119.6
C10 C11 H11 119.6
C11 C12 C13 119.2(3)
C11 C12 H12 120.4
C13 C12 H12 120.4
C14 C13 C12 121.4(3)
C14 C13 N6 119.7(2)
C12 C13 N6 118.9(3)
C13 C14 C9 120.3(2)
C13 C14 H14 119.9
C9 C14 H14 119.9
O6 C15 N4 120.4(2)
O6 C15 C9 121.7(2)
N4 C15 C9 117.9(2)
N5 C16 H16A 109.5
N5 C16 H16B 109.5
H16A C16 H16B 109.5
N5 C16 H16C 109.5
H16A C16 H16C 109.5
H16B C16 H16C 109.5
C7 N1 N2 117.7(2)
C7 N1 H1 119(2)
N2 N1 H1 124(2)
N1 N2 C8 113.2(2)
N1 N2 H2A 106.1(19)
C8 N2 H2A 110.8(19)
N1 N2 H2B 110.2(17)
C8 N2 H2B 106.7(17)
H2A N2 H2B 110(3)
O3 N3 O4 121.8(2)
O3 N3 C5 119.5(2)
O4 N3 C5 118.7(2)
C15 N4 N5 121.4(2)
C15 N4 H4A 122(2)
N5 N4 H4A 113(2)
N4 N5 C16 111.9(2)
N4 N5 H5A 103(2)
C16 N5 H5A 111(2)
O8 N6 O7 122.1(3)
O8 N6 C13 118.9(2)
O7 N6 C13 119.1(3)
C10 O5 H5 102(3)

loop_
_geom_bond_atom_site_label_1
_geom_bond_atom_site_label_2
_geom_bond_distance
C1 C6 1.379(3)
C1 C2 1.432(3)
C1 C7 1.487(3)
C2 O1 1.308(3)
C2 C3 1.404(4)
C3 C4 1.359(4)
C3 H3 0.9300
C4 C5 1.394(4)
C4 H4 0.9300
C5 C6 1.372(3)
C5 N3 1.443(3)
C6 H6 0.9300
C7 O2 1.240(3)
C7 N1 1.330(3)
C8 N2 1.479(3)
C8 H8A 0.9600
C8 H8B 0.9600
C8 H8C 0.9600
C9 C14 1.384(3)
C9 C10 1.414(3)
C9 C15 1.477(3)
C10 O5 1.340(3)
C10 C11 1.390(4)
C11 C12 1.359(4)
C11 H11 0.9300
C12 C13 1.389(4)
C12 H12 0.9300
C13 C14 1.375(4)
C13 N6 1.455(4)
C14 H14 0.9300
C15 O6 1.245(3)
C15 N4 1.345(3)
C16 N5 1.445(4)
C16 H16A 0.9600
C16 H16B 0.9600
C16 H16C 0.9600
N1 N2 1.421(3)
N1 H1 0.899(17)
N2 H2A 0.937(17)
N2 H2B 1.02(3)
N3 O3 1.224(3)
N3 O4 1.236(3)
N4 N5 1.415(3)
N4 H4A 0.903(18)
N5 H5A 0.832(17)
N6 O8 1.212(3)
N6 O7 1.220(3)
O5 H5 0.854(18)

loop_
_geom_hbond_atom_site_label_D
_geom_hbond_atom_site_label_H
_geom_hbond_atom_site_label_A
_geom_hbond_site_symmetry_A
_geom_hbond_distance_DH
_geom_hbond_distance_HA
_geom_hbond_distance_DA
_geom_hbond_angle_DHA
_geom_hbond_publ_flag
N4 H4A O2 . 0.903(18) 1.92(2) 2.756(3) 154(3) yes
N1 H1 O1 . 0.899(17) 1.78(2) 2.550(3) 141(3) yes
N2 H2B N5 . 1.02(3) 1.84(3) 2.858(3) 174(3) yes
O5 H5 O6 . 0.854(18) 1.74(2) 2.549(3) 158(4) yes
N5 H5A O6 . 0.832(17) 2.44(3) 2.719(3) 101(2) yes
N5 H5A O4 4_565 0.832(17) 2.46(2) 3.162(3) 143(3) yes
N2 H2A O7 4_565 0.937(17) 2.61(3) 3.296(3) 130(2) no
N2 H2A O1 3_665 0.937(17) 2.08(3) 2.762(3) 128(2) yes

loop_
_geom_torsion_atom_site_label_1
_geom_torsion_atom_site_label_2
_geom_torsion_atom_site_label_3
_geom_torsion_atom_site_label_4
_geom_torsion
C6 C1 C2 O1 176.1(2)
C7 C1 C2 O1 -1.9(4)
C6 C1 C2 C3 -3.7(4)
C7 C1 C2 C3 178.3(2)
O1 C2 C3 C4 -176.3(3)
C1 C2 C3 C4 3.5(4)
C2 C3 C4 C5 -0.4(4)
C3 C4 C5 C6 -2.7(4)
C3 C4 C5 N3 175.3(2)
C4 C5 C6 C1 2.4(4)
N3 C5 C6 C1 -175.6(2)
C2 C1 C6 C5 0.8(4)
C7 C1 C6 C5 179.0(2)
C6 C1 C7 O2 7.7(4)
C2 C1 C7 O2 -174.2(2)
C6 C1 C7 N1 -171.6(2)
C2 C1 C7 N1 6.5(3)
C14 C9 C10 O5 178.0(2)
C15 C9 C10 O5 -2.7(4)
C14 C9 C10 C11 -1.8(4)
C15 C9 C10 C11 177.5(2)
O5 C10 C11 C12 -178.7(3)
C9 C10 C11 C12 1.1(4)
C10 C11 C12 C13 -0.1(4)
C11 C12 C13 C14 -0.2(4)
C11 C12 C13 N6 -179.9(3)
C12 C13 C14 C9 -0.5(4)
N6 C13 C14 C9 179.1(2)
C10 C9 C14 C13 1.5(4)
C15 C9 C14 C13 -177.8(2)
C14 C9 C15 O6 -170.9(2)
C10 C9 C15 O6 9.8(4)
C14 C9 C15 N4 9.4(4)
C10 C9 C15 N4 -169.9(2)
O2 C7 N1 N2 -3.0(4)
C1 C7 N1 N2 176.3(2)
C7 N1 N2 C8 -75.0(3)
C6 C5 N3 O3 9.4(4)
C4 C5 N3 O3 -168.7(3)
C6 C5 N3 O4 -172.0(2)
C4 C5 N3 O4 10.0(4)
O6 C15 N4 N5 -7.0(4)
C9 C15 N4 N5 172.7(2)
C15 N4 N5 C16 80.1(3)
C14 C13 N6 O8 1.8(4)
C12 C13 N6 O8 -178.5(3)
C14 C13 N6 O7 -177.2(3)
C12 C13 N6 O7 2.5(4)
